data_2210019
loop_
_publ_author_name
Sadiq-ur-Rehman
'Ali, Saqib'
'Shahzadi, Saira'
'Parvez, Masood'

_publ_section_title
;
 (<i>Z</i>)-3-(4-Nitrophenyl)-2-phenyl-2-propenoic acid monohydrate
;
_journal_coeditor_code WW2031
_journal_issue 8
_journal_name_full 'Acta Crystallographica Section E'
_journal_page_first o3313
_journal_page_last o3315
_journal_paper_doi 10.1107/S1600536806024329
_journal_volume 62
_journal_year 2006
_chemical_formula_iupac 'C15 H11 N O4 , H2 O'
_chemical_formula_moiety 'C15 H11 N O4 , H2 O'
_chemical_formula_sum 'C15 H13 N O5'
_chemical_formula_weight 287.26
_chemical_name_common
;
(Z)-3-(4-Nitrophenyl)-2-phenyl-2-propenoic acid monohydrate
;
_chemical_name_systematic
;
(Z)-3-(4-Nitrophenyl)-2-phenyl-2-propenoic acid monohydrate
;
_space_group_IT_number 19
_symmetry_cell_setting orthorhombic
_symmetry_space_group_name_Hall 'P 2ac 2ab'
_symmetry_space_group_name_H-M 'P 21 21 21'
_atom_sites_solution_hydrogens geom
_atom_sites_solution_primary direct
_atom_sites_solution_secondary difmap
_cell_angle_alpha 90.00
_cell_angle_beta 90.00
_cell_angle_gamma 90.00
_cell_formula_units_Z 4
_cell_length_a 7.578(2)
_cell_length_b 10.282(2)
_cell_length_c 16.832(4)
_cell_measurement_reflns_used 26803
_cell_measurement_temperature 173(2)
_cell_measurement_theta_max 28.3
_cell_measurement_theta_min 3.5
_cell_volume 1311.5(5)
_computing_cell_refinement 'DENZO (Otwinowski & Minor, 1997)'
_computing_data_collection 'COLLECT (Hooft, 1998)'
_computing_data_reduction 'SCALEPACK (Otwinowski & Minor, 1997)'
_computing_molecular_graphics 'ORTEPII (Johnson, 1976)'
_computing_publication_material SHELXL97
_computing_structure_refinement 'SHELXL97 (Sheldrick, 1997)'
_computing_structure_solution 'SAPI91 (Fan, 1991)'
_diffrn_ambient_temperature 173(2)
_diffrn_measured_fraction_theta_full 0.988
_diffrn_measured_fraction_theta_max 0.988
_diffrn_measurement_device_type 'Nonius KappaCCD'
_diffrn_measurement_method '\w and \f'
_diffrn_radiation_monochromator graphite
_diffrn_radiation_source 'fine-focus sealed tube'
_diffrn_radiation_type MoK\a
_diffrn_radiation_wavelength 0.71073
_diffrn_reflns_av_R_equivalents 0.116
_diffrn_reflns_av_sigmaI/netI 0.052
_diffrn_reflns_limit_h_max 9
_diffrn_reflns_limit_h_min -9
_diffrn_reflns_limit_k_max 13
_diffrn_reflns_limit_k_min -13
_diffrn_reflns_limit_l_max 22
_diffrn_reflns_limit_l_min -22
_diffrn_reflns_number 26803
_diffrn_reflns_theta_full 28.3
_diffrn_reflns_theta_max 28.3
_diffrn_reflns_theta_min 3.5
_diffrn_standards_decay_% 0
_diffrn_standards_interval_count 0
_diffrn_standards_interval_time 0
_diffrn_standards_number 0
_exptl_absorpt_coefficient_mu 0.111
_exptl_absorpt_correction_T_max 0.9868
_exptl_absorpt_correction_T_min 0.9804
_exptl_absorpt_correction_type multi-scan
_exptl_absorpt_process_details '(SORTAV; Blessing, 1997)'
_exptl_crystal_colour colorless
_exptl_crystal_density_diffrn 1.455
_exptl_crystal_density_method 'not measured'
_exptl_crystal_description prism
_exptl_crystal_F_000 600
_exptl_crystal_size_max 0.18
_exptl_crystal_size_mid 0.15
_exptl_crystal_size_min 0.12
_refine_diff_density_max 0.29
_refine_diff_density_min -0.32
_refine_ls_abs_structure_details unk
_refine_ls_extinction_coef 0.026(4)
_refine_ls_extinction_expression Fc^*^=kFc[1+0.001xFc^2^\l^3^/sin(2\q)]^-1/4^
_refine_ls_extinction_method SHELXL97
_refine_ls_goodness_of_fit_ref 1.08
_refine_ls_hydrogen_treatment constr
_refine_ls_matrix_type full
_refine_ls_number_parameters 198
_refine_ls_number_reflns 1855
_refine_ls_number_restraints 3
_refine_ls_restrained_S_all 1.08
_refine_ls_R_factor_all 0.085
_refine_ls_R_factor_gt 0.042
_refine_ls_shift/su_max 0.002
_refine_ls_shift/su_mean 0.00
_refine_ls_structure_factor_coef Fsqd
_refine_ls_weighting_details 'calc w=1/[\s^2^(Fo^2^)+(0.055P)^2^+0.248P] where P=(Fo^2^+2Fc^2^)/3'
_refine_ls_weighting_scheme calc
_refine_ls_wR_factor_gt 0.089
_refine_ls_wR_factor_ref 0.114
_reflns_number_gt 1280
_reflns_number_total 1855
_reflns_threshold_expression I>2\s(I)
_cod_data_source_file ww2031.cif
_cod_data_source_block I
_cod_depositor_comments
;
The following automatic conversions were performed:
'_geom_bond_publ_flag' value 'Y' changed to 'y' according to
'/home/saulius/struct/CIF-dictionaries/cif_core.dic' dictionary named
'cif_core.dic' version 2.4.1 from 2010-06-29 (5
times).

'_geom_angle_publ_flag' value 'Y' changed to 'y' according to
'/home/saulius/struct/CIF-dictionaries/cif_core.dic' dictionary named
'cif_core.dic' version 2.4.1 from 2010-06-29 (3 times).

Automatic conversion script
Id: cif_fix_enum 1527 2010-12-29 10:47:43Z saulius 

The following automatic conversions were performed:

'_geom_bond_publ_flag' value 'Y' changed to 'y' according to
/home/saulius/struct/CIF-dictionaries/cif_core.dic dictionary named
'cif_core.dic' version 2.4.1 from 2010-06-29 (5
times).

'_geom_angle_publ_flag' value 'Y' changed to 'y' according
to /home/saulius/struct/CIF-dictionaries/cif_core.dic dictionary
named 'cif_core.dic' version 2.4.1 from 2010-06-29 (3 times).

Automatic conversion script
Id: cif_fix_values 1715 2011-07-08 13:25:40Z adriana 
;
_cod_database_code 2210019

loop_
_symmetry_equiv_pos_as_xyz
'x, y, z'
'-x+1/2, -y, z+1/2'
'x+1/2, -y+1/2, -z'
'-x, y+1/2, -z+1/2'

loop_
_atom_site_type_symbol
_atom_site_label
_atom_site_fract_x
_atom_site_fract_y
_atom_site_fract_z
_atom_site_U_iso_or_equiv
_atom_site_adp_type
_atom_site_calc_flag
_atom_site_refinement_flags
_atom_site_occupancy
O O1 0.3298(3) 0.5086(2) 0.00396(12) 0.0348(5) Uani d . 1
O O2 0.0644(3) 0.4546(2) -0.04433(13) 0.0338(5) Uani d . 1
H H2 0.0944 0.3801 -0.0290 0.051 Uiso calc R 1
O O3 0.1067(3) 0.6981(2) 0.36346(13) 0.0418(6) Uani d . 1
O O4 0.1798(3) 0.9013(2) 0.35863(13) 0.0440(6) Uani d . 1
N N1 0.1389(3) 0.7979(3) 0.32579(15) 0.0322(6) Uani d . 1
C C1 0.1942(4) 0.5385(3) -0.02945(16) 0.0265(6) Uani d . 1
C C2 0.1558(4) 0.6729(3) -0.06034(16) 0.0242(6) Uani d . 1
C C3 0.1413(4) 0.7754(3) -0.01089(17) 0.0272(6) Uani d . 1
H H3 0.1336 0.8579 -0.0361 0.033 Uiso calc R 1
C C4 0.1358(4) 0.7783(3) 0.07563(16) 0.0251(6) Uani d . 1
C C5 0.0641(4) 0.6773(3) 0.12139(16) 0.0257(7) Uani d . 1
H H5 0.0158 0.6032 0.0956 0.031 Uiso calc R 1
C C6 0.0623(4) 0.6838(3) 0.20360(17) 0.0259(7) Uani d . 1
H H6 0.0139 0.6150 0.2344 0.031 Uiso calc R 1
C C7 0.1327(4) 0.7929(3) 0.23976(16) 0.0255(6) Uani d . 1
C C8 0.1991(4) 0.8969(3) 0.19692(18) 0.0284(7) Uani d . 1
H H8 0.2440 0.9717 0.2231 0.034 Uiso calc R 1
C C9 0.1981(4) 0.8888(3) 0.11501(17) 0.0264(7) Uani d . 1
H H9 0.2408 0.9601 0.0847 0.032 Uiso calc R 1
C C10 0.1455(4) 0.6883(3) -0.14787(16) 0.0243(6) Uani d . 1
C C11 0.2193(4) 0.5976(3) -0.19887(18) 0.0250(6) Uani d . 1
H H11 0.2755 0.5230 -0.1772 0.030 Uiso calc R 1
C C12 0.2131(4) 0.6129(3) -0.28100(18) 0.0301(7) Uani d . 1
H H12 0.2641 0.5491 -0.3148 0.036 Uiso calc R 1
C C13 0.1314(4) 0.7223(3) -0.31343(18) 0.0315(7) Uani d . 1
H H13 0.1280 0.7346 -0.3693 0.038 Uiso calc R 1
C C14 0.0557(4) 0.8125(3) -0.26324(18) 0.0294(7) Uani d . 1
H H14 -0.0010 0.8868 -0.2850 0.035 Uiso calc R 1
C C15 0.0611(4) 0.7966(3) -0.18190(17) 0.0273(7) Uani d . 1
H H15 0.0072 0.8596 -0.1485 0.033 Uiso calc R 1
O O5 0.1257(3) 0.20779(19) -0.00282(14) 0.0388(6) Uani d D 1
H H51 0.1792 0.1621 -0.0347 0.047 Uiso d D 1
H H52 0.0401 0.1660 0.0125 0.047 Uiso d D 1

loop_
_atom_site_aniso_label
_atom_site_aniso_U_11
_atom_site_aniso_U_22
_atom_site_aniso_U_33
_atom_site_aniso_U_12
_atom_site_aniso_U_13
_atom_site_aniso_U_23
O1 0.0319(12) 0.0304(12) 0.0421(12) 0.0031(10) -0.0128(10) 0.0007(10)
O2 0.0315(11) 0.0252(11) 0.0446(13) -0.0032(9) -0.0086(10) 0.0063(10)
O3 0.0585(16) 0.0366(14) 0.0303(12) 0.0063(12) 0.0058(11) 0.0039(11)
O4 0.0616(16) 0.0352(12) 0.0353(12) 0.0094(13) -0.0078(13) -0.0089(11)
N1 0.0346(14) 0.0307(15) 0.0314(14) 0.0097(13) 0.0006(12) -0.0038(12)
C1 0.0290(16) 0.0279(15) 0.0227(14) -0.0012(13) 0.0011(13) -0.0013(13)
C2 0.0198(13) 0.0254(15) 0.0274(15) -0.0007(12) 0.0000(12) 0.0009(12)
C3 0.0263(15) 0.0222(14) 0.0331(16) 0.0002(13) -0.0003(13) 0.0059(12)
C4 0.0207(14) 0.0255(15) 0.0292(15) 0.0030(13) 0.0005(12) 0.0028(12)
C5 0.0234(14) 0.0237(15) 0.0302(17) -0.0004(12) -0.0017(12) -0.0002(12)
C6 0.0213(14) 0.0265(15) 0.0300(16) 0.0010(12) 0.0034(12) 0.0016(13)
C7 0.0236(14) 0.0289(15) 0.0241(14) 0.0094(13) 0.0010(12) -0.0019(13)
C8 0.0257(15) 0.0249(15) 0.0345(17) -0.0015(13) -0.0001(13) -0.0053(13)
C9 0.0268(15) 0.0198(15) 0.0327(16) 0.0001(12) 0.0036(13) 0.0018(12)
C10 0.0221(14) 0.0218(14) 0.0290(15) -0.0021(12) -0.0005(12) 0.0027(12)
C11 0.0227(14) 0.0224(14) 0.0299(16) -0.0016(12) -0.0024(12) 0.0019(13)
C12 0.0298(16) 0.0316(16) 0.0289(16) 0.0011(13) -0.0003(13) -0.0002(13)
C13 0.0304(16) 0.0334(18) 0.0308(16) -0.0055(15) -0.0044(13) 0.0071(13)
C14 0.0264(14) 0.0265(16) 0.0354(17) 0.0000(13) -0.0050(13) 0.0038(13)
C15 0.0247(14) 0.0244(16) 0.0329(16) -0.0022(13) 0.0016(12) 0.0015(13)
O5 0.0473(14) 0.0313(12) 0.0379(12) -0.0007(11) 0.0107(11) 0.0031(11)

loop_
_atom_type_symbol
_atom_type_description
_atom_type_scat_dispersion_real
_atom_type_scat_dispersion_imag
_atom_type_scat_source
C C 0.0033 0.0016 'International Tables Vol C Tables 4.2.6.8 and 6.1.1.4'
H H 0.0000 0.0000 'International Tables Vol C Tables 4.2.6.8 and 6.1.1.4'
N N 0.0061 0.0033 'International Tables Vol C Tables 4.2.6.8 and 6.1.1.4'
O O 0.0106 0.0060 'International Tables Vol C Tables 4.2.6.8 and 6.1.1.4'

loop_
_geom_angle_atom_site_label_1
_geom_angle_atom_site_label_2
_geom_angle_atom_site_label_3
_geom_angle
_geom_angle_publ_flag
C1 O2 H2 109.5 ?
O3 N1 O4 122.4(3) y
O3 N1 C7 118.6(3) y
O4 N1 C7 119.0(3) y
O1 C1 O2 123.3(3) ?
O1 C1 C2 123.9(3) ?
O2 C1 C2 112.8(2) ?
C3 C2 C10 121.7(2) ?
C3 C2 C1 121.4(2) ?
C10 C2 C1 116.8(2) ?
C2 C3 C4 129.4(3) ?
C2 C3 H3 115.3 ?
C4 C3 H3 115.3 ?
C9 C4 C5 118.2(3) ?
C9 C4 C3 118.7(3) ?
C5 C4 C3 123.0(3) ?
C6 C5 C4 121.1(3) ?
C6 C5 H5 119.4 ?
C4 C5 H5 119.4 ?
C7 C6 C5 118.3(3) ?
C7 C6 H6 120.8 ?
C5 C6 H6 120.8 ?
C6 C7 C8 122.5(3) ?
C6 C7 N1 118.7(3) ?
C8 C7 N1 118.8(3) ?
C9 C8 C7 118.2(3) ?
C9 C8 H8 120.9 ?
C7 C8 H8 120.9 ?
C8 C9 C4 121.6(3) ?
C8 C9 H9 119.2 ?
C4 C9 H9 119.2 ?
C11 C10 C15 117.7(3) ?
C11 C10 C2 121.5(2) ?
C15 C10 C2 120.8(3) ?
C10 C11 C12 121.7(3) ?
C10 C11 H11 119.1 ?
C12 C11 H11 119.1 ?
C11 C12 C13 119.6(3) ?
C11 C12 H12 120.2 ?
C13 C12 H12 120.2 ?
C14 C13 C12 119.1(3) ?
C14 C13 H13 120.4 ?
C12 C13 H13 120.4 ?
C13 C14 C15 121.1(3) ?
C13 C14 H14 119.5 ?
C15 C14 H14 119.5 ?
C14 C15 C10 120.8(3) ?
C14 C15 H15 119.6 ?
C10 C15 H15 119.6 ?
H51 O5 H52 107.2 ?

loop_
_geom_bond_atom_site_label_1
_geom_bond_atom_site_label_2
_geom_bond_distance
_geom_bond_publ_flag
O1 C1 1.211(3) y
O2 C1 1.332(4) y
O2 H2 0.8400 ?
O3 N1 1.231(3) y
O4 N1 1.238(3) y
N1 C7 1.450(4) y
C1 C2 1.505(4) ?
C2 C3 1.347(4) ?
C2 C10 1.484(4) ?
C3 C4 1.457(4) ?
C3 H3 0.9500 ?
C4 C9 1.398(4) ?
C4 C5 1.402(4) ?
C5 C6 1.385(4) ?
C5 H5 0.9500 ?
C6 C7 1.384(4) ?
C6 H6 0.9500 ?
C7 C8 1.384(4) ?
C8 C9 1.381(4) ?
C8 H8 0.9500 ?
C9 H9 0.9500 ?
C10 C11 1.385(4) ?
C10 C15 1.406(4) ?
C11 C12 1.392(4) ?
C11 H11 0.9500 ?
C12 C13 1.395(4) ?
C12 H12 0.9500 ?
C13 C14 1.379(4) ?
C13 H13 0.9500 ?
C14 C15 1.379(4) ?
C14 H14 0.9500 ?
C15 H15 0.9500 ?
O5 H51 0.8200 ?
O5 H52 0.8200 ?

loop_
_geom_hbond_atom_site_label_D
_geom_hbond_atom_site_label_H
_geom_hbond_atom_site_label_A
_geom_hbond_site_symmetry_A
_geom_hbond_distance_DH
_geom_hbond_distance_HA
_geom_hbond_distance_DA
_geom_hbond_angle_DHA
O2 H2 O5 . 0.84 1.84 2.673(3) 171
O5 H51 O4 2_564 0.82 2.19 2.978(3) 161
O5 H52 O3 4_545 0.82 2.39 2.935(3) 125
O5 H52 O1 3_455 0.82 2.42 3.159(3) 151
C11 H11 O3 2_564 0.95 2.54 3.476(4) 170

loop_
_geom_torsion_atom_site_label_1
_geom_torsion_atom_site_label_2
_geom_torsion_atom_site_label_3
_geom_torsion_atom_site_label_4
_geom_torsion
O1 C1 C2 C3 -64.1(4)
O2 C1 C2 C3 117.3(3)
O1 C1 C2 C10 112.3(3)
O2 C1 C2 C10 -66.3(3)
C10 C2 C3 C4 175.3(3)
C1 C2 C3 C4 -8.5(5)
C2 C3 C4 C9 151.7(3)
C2 C3 C4 C5 -31.1(5)
C9 C4 C5 C6 -3.0(4)
C3 C4 C5 C6 179.7(3)
C4 C5 C6 C7 0.2(4)
C5 C6 C7 C8 2.2(4)
C5 C6 C7 N1 -177.2(2)
O3 N1 C7 C6 10.9(4)
O4 N1 C7 C6 -170.6(3)
O3 N1 C7 C8 -168.5(3)
O4 N1 C7 C8 10.1(4)
C6 C7 C8 C9 -1.6(4)
N1 C7 C8 C9 177.7(3)
C7 C8 C9 C4 -1.4(4)
C5 C4 C9 C8 3.6(4)
C3 C4 C9 C8 -179.0(3)
C3 C2 C10 C11 157.0(3)
C1 C2 C10 C11 -19.4(4)
C3 C2 C10 C15 -22.6(4)
C1 C2 C10 C15 161.0(3)
C15 C10 C11 C12 0.9(4)
C2 C10 C11 C12 -178.7(3)
C10 C11 C12 C13 0.3(5)
C11 C12 C13 C14 -1.0(4)
C12 C13 C14 C15 0.6(4)
C13 C14 C15 C10 0.6(4)
C11 C10 C15 C14 -1.3(4)
C2 C10 C15 C14 178.3(3)

loop_
_cod_related_entry_id
_cod_related_entry_database
_cod_related_entry_code
1 ChemSpider 21178913
